data_4306791
loop_
_publ_author_name
'Anna Arola-Arnal'
'Jordi Benet-Buchholz'
'Stephen Neidle'
'Ram\'on Vilar'

_publ_section_title
;
Effects of Metal Coordination Geometry on Stabilization of Human Telomeric
Quadruplex DNA by Square-Planar and Square-Pyramidal Metal Complexes
;
_journal_name_full 'Inorganic Chemistry'
_journal_page_first 11910
_journal_page_last 11919
_journal_paper_doi 10.1021/ic8016547
_journal_volume 47
_journal_year 2008
_chemical_formula_sum 'C20 H21 N2 O7.5 Zn'
_chemical_formula_weight 474.76
_chemical_name_systematic
;
 ?
;
_space_group_IT_number 144
_symmetry_cell_setting trigonal
_symmetry_space_group_name_Hall 'P 31'
_symmetry_space_group_name_H-M 'P 31'
_atom_sites_solution_hydrogens geom
_atom_sites_solution_primary direct
_atom_sites_solution_secondary difmap
_audit_creation_method SHELXL-97
_cell_angle_alpha 90.00
_cell_angle_beta 90.00
_cell_angle_gamma 120.00
_cell_formula_units_Z 3
_cell_length_a 19.0583(10)
_cell_length_b 19.0583(10)
_cell_length_c 4.9557(6)
_cell_measurement_reflns_used 8918
_cell_measurement_temperature 100(2)
_cell_measurement_theta_max 33.32
_cell_measurement_theta_min 3.27
_cell_volume 1558.8(2)
_computing_cell_refinement 'Bruker-Nonius Apex v1.0-22 2002'
_computing_data_collection 'Bruker-Nonius Apex v1.0-22 2002'
_computing_data_reduction 'SAINT+ Version 7.06A Bruker-Nonius, 2004'
_computing_molecular_graphics 'Shelxtl Version 6.12 (Sheldrick, 2001)'
_computing_publication_material 'Shelxtl Version 6.12 (Sheldrick, 2001)'
_computing_structure_refinement 'Shelxtl Version 6.12 (Sheldrick, 2001)'
_computing_structure_solution 'Shelxtl Version 6.12 (Sheldrick, 2001)'
_diffrn_ambient_temperature 100(2)
_diffrn_detector_area_resol_mean 512
_diffrn_detector_type '4K CCD area detector APEX II'
_diffrn_measured_fraction_theta_full 0.984
_diffrn_measured_fraction_theta_max 0.984
_diffrn_measurement_device_type 'Kappa 4-axis goniometer bruker-nonius'
_diffrn_measurement_method
;
 Fullsphere data collection, phi and omega scans
;
_diffrn_measurement_specimen_support 'magnetic support whith 10 micron nylon fiber cryoloop'
_diffrn_radiation_monochromator 'Multilayer Montel 200 mirrors'
_diffrn_radiation_type MoK\a
_diffrn_radiation_wavelength 0.71073
_diffrn_reflns_av_R_equivalents 0.0729
_diffrn_reflns_av_sigmaI/netI 0.0928
_diffrn_reflns_limit_h_max 33
_diffrn_reflns_limit_h_min -33
_diffrn_reflns_limit_k_max 30
_diffrn_reflns_limit_k_min -33
_diffrn_reflns_limit_l_max 3
_diffrn_reflns_limit_l_min -8
_diffrn_reflns_number 29758
_diffrn_reflns_theta_full 39.16
_diffrn_reflns_theta_max 39.16
_diffrn_reflns_theta_min 3.27
_diffrn_source 'rotating anode X-ray tube'
_diffrn_source_current 90
_diffrn_source_power 50
_diffrn_source_size '3 mm x 0.3 mm fine focus'
_diffrn_source_type 'Bruker-Nonius FR 591'
_exptl_absorpt_coefficient_mu 1.229
_exptl_absorpt_correction_T_max 1.00000
_exptl_absorpt_correction_T_min 0.58666
_exptl_absorpt_correction_type empirical
_exptl_absorpt_process_details
; 
 SADABS Version 2.1 2003 Bruker-Nonius
 Blessing, Acta Cryst. (1995) A51 33-38
;
_exptl_crystal_density_diffrn 1.517
_exptl_crystal_density_method 'not measured'
_exptl_crystal_description block
_exptl_crystal_F_000 735
_exptl_crystal_size_max 0.08
_exptl_crystal_size_mid 0.06
_exptl_crystal_size_min 0.06
_refine_diff_density_max 1.171
_refine_diff_density_min -0.503
_refine_diff_density_rms 0.102
_refine_ls_abs_structure_details 'Flack H D (1983), Acta Cryst. A39, 876-881'
_refine_ls_abs_structure_Flack 0.034(8)
_refine_ls_extinction_method none
_refine_ls_goodness_of_fit_ref 1.025
_refine_ls_hydrogen_treatment noref
_refine_ls_matrix_type full
_refine_ls_number_parameters 291
_refine_ls_number_reflns 8825
_refine_ls_number_restraints 1
_refine_ls_restrained_S_all 1.025
_refine_ls_R_factor_all 0.0579
_refine_ls_R_factor_gt 0.0470
_refine_ls_shift/su_max 0.001
_refine_ls_shift/su_mean 0.000
_refine_ls_structure_factor_coef Fsqd
_refine_ls_weighting_details 'calc w=1/[\s^2^(Fo^2^)+(0.0543P)^2^+0.0692P] where P=(Fo^2^+2Fc^2^)/3'
_refine_ls_weighting_scheme calc
_refine_ls_wR_factor_gt 0.1177
_refine_ls_wR_factor_ref 0.1233
_reflns_number_gt 7501
_reflns_number_total 8825
_reflns_threshold_expression >2sigma(I)
_cod_data_source_file ic8016547_si_002_2.cif
_cod_data_source_block aa3_0m
_cod_depositor_comments
;
The following automatic conversions were performed:
'_symmetry_cell_setting' value 'Trigonal' changed to 'trigonal' according
to '/home/saulius/struct/CIF-dictionaries/cif_core.dic' dictionary named
'cif_core.dic' version 2.4.1 from 2010-06-29.

Automatic conversion script
Id: cif_fix_enum 1527 2010-12-29 10:47:43Z saulius 
;
_cod_original_formula_sum 'C20 H21 N2 O7.50 Zn'
_cod_database_code 4306791

loop_
_symmetry_equiv_pos_as_xyz
'x, y, z'
'-y, x-y, z+1/3'
'-x+y, -x, z+2/3'

loop_
_atom_site_label
_atom_site_type_symbol
_atom_site_fract_x
_atom_site_fract_y
_atom_site_fract_z
_atom_site_U_iso_or_equiv
_atom_site_adp_type
_atom_site_occupancy
_atom_site_symmetry_multiplicity
_atom_site_calc_flag
_atom_site_refinement_flags
_atom_site_disorder_assembly
_atom_site_disorder_group
Zn1 Zn 0.665589(12) 0.623320(12) 0.17231(5) 0.01652(5) Uani 1 1 d . . .
O1 O 0.76512(10) 0.64922(9) -0.0367(4) 0.0236(3) Uani 1 1 d . . .
C1 C 0.82150(11) 0.72082(11) -0.1235(5) 0.0178(3) Uani 1 1 d . . .
N1 N 0.71621(11) 0.74352(10) 0.2785(4) 0.0184(3) Uani 1 1 d . . .
C2 C 0.87699(12) 0.72494(12) -0.3176(5) 0.0192(3) Uani 1 1 d . . .
H2 H 0.8732 0.6761 -0.3805 0.023 Uiso 1 1 calc R . .
N2 N 0.56674(11) 0.62496(10) 0.3490(4) 0.0178(3) Uani 1 1 d . . .
O2 O 0.99053(10) 0.80283(10) -0.6097(4) 0.0248(3) Uani 1 1 d . . .
H2A H 0.9797 0.7559 -0.6536 0.037 Uiso 1 1 calc R . .
C3 C 0.93730(12) 0.79814(12) -0.4205(5) 0.0202(3) Uani 1 1 d . . .
O3 O 0.35005(10) 0.31140(10) -0.4046(4) 0.0226(3) Uani 1 1 d . . .
H3 H 0.3794 0.2995 -0.4790 0.033(10) Uiso 1 1 d R . .
O4 O 0.59027(10) 0.53833(11) -0.0806(4) 0.0263(4) Uani 1 1 d . . .
C4 C 0.94468(14) 0.87140(13) -0.3310(6) 0.0246(4) Uani 1 1 d . . .
H4 H 0.9857 0.9217 -0.4015 0.030 Uiso 1 1 calc R . .
C5 C 0.89162(14) 0.86895(13) -0.1401(5) 0.0247(4) Uani 1 1 d . . .
H5 H 0.8968 0.9186 -0.0791 0.030 Uiso 1 1 calc R . .
C6 C 0.82953(13) 0.79572(12) -0.0301(5) 0.0198(3) Uani 1 1 d . . .
C7 C 0.77786(13) 0.80296(12) 0.1635(5) 0.0199(3) Uani 1 1 d . . .
H7 H 0.7901 0.8562 0.2113 0.024 Uiso 1 1 calc R . .
C8 C 0.66999(12) 0.75769(12) 0.4712(4) 0.0172(3) Uani 1 1 d . . .
C9 C 0.69760(14) 0.82920(13) 0.6166(5) 0.0226(4) Uani 1 1 d . . .
H9 H 0.7503 0.8738 0.5839 0.027 Uiso 1 1 calc R . .
C10 C 0.64818(15) 0.83532(14) 0.8090(5) 0.0244(4) Uani 1 1 d . . .
H10 H 0.6668 0.8849 0.9038 0.029 Uiso 1 1 calc R . .
C11 C 0.57209(15) 0.77046(14) 0.8655(5) 0.0233(4) Uani 1 1 d . . .
H11 H 0.5399 0.7748 1.0035 0.028 Uiso 1 1 calc R . .
C12 C 0.54302(13) 0.69893(13) 0.7197(5) 0.0209(3) Uani 1 1 d . . .
H12 H 0.4909 0.6543 0.7579 0.025 Uiso 1 1 calc R . .
C13 C 0.59064(12) 0.69276(12) 0.5165(4) 0.0175(3) Uani 1 1 d . . .
C14 C 0.49201(12) 0.57247(13) 0.3092(5) 0.0193(3) Uani 1 1 d . . .
H14 H 0.4529 0.5782 0.4112 0.023 Uiso 1 1 calc R . .
C15 C 0.46242(11) 0.50597(12) 0.1239(4) 0.0182(3) Uani 1 1 d . . .
C16 C 0.37799(12) 0.45145(14) 0.1287(5) 0.0228(4) Uani 1 1 d . . .
H16 H 0.3456 0.4604 0.2543 0.027 Uiso 1 1 calc R . .
C17 C 0.34081(12) 0.38570(14) -0.0423(5) 0.0228(4) Uani 1 1 d . . .
H17 H 0.2843 0.3486 -0.0306 0.027 Uiso 1 1 calc R . .
C18 C 0.38871(12) 0.37527(12) -0.2329(4) 0.0185(3) Uani 1 1 d . . .
C19 C 0.47159(12) 0.42749(12) -0.2461(5) 0.0191(3) Uani 1 1 d . . .
H19 H 0.5025 0.4191 -0.3796 0.023 Uiso 1 1 calc R . .
C20 C 0.51083(11) 0.49273(11) -0.0651(4) 0.0170(3) Uani 1 1 d . . .
O1W O 0.67462(13) 0.55603(12) 0.4760(4) 0.0289(4) Uani 1 1 d . . .
H1WA H 0.6390 0.5390 0.5801 0.035 Uiso 1 1 d R . .
H1WB H 0.7140 0.5472 0.4885 0.035 Uiso 1 1 d R . .
O2W O 0.45194(11) 0.27666(11) -0.6534(5) 0.0283(4) Uani 1 1 d . . .
H2WA H 0.4276 0.2292 -0.6469 0.034 Uiso 1 1 d R . .
H2WB H 0.4898 0.2857 -0.5811 0.034 Uiso 1 1 d R . .
O3W O 0.5921(2) 0.3891(2) 0.1096(10) 0.0286(7) Uani 0.50 1 d P A 1
H3WA H 0.5945 0.4380 0.1073 0.034 Uiso 0.50 1 d PR A 1
H3WB H 0.6326 0.3970 0.2121 0.034 Uiso 0.50 1 d PR A 1
O4W O 0.5285(3) 0.2803(3) -0.1611(9) 0.0322(8) Uani 0.50 1 d P B 2
H4WA H 0.5177 0.3076 -0.0528 0.039 Uiso 0.50 1 d PR B 2
H4WB H 0.5123 0.2826 -0.3265 0.039 Uiso 0.50 1 d PR B 2
O5W O 0.6005(2) 0.3323(2) -0.3873(10) 0.0330(8) Uani 0.50 1 d P C 3
H5WA H 0.6418 0.3813 -0.3543 0.040 Uiso 0.50 1 d PR C 3
H5WB H 0.5811 0.2811 -0.3768 0.040 Uiso 0.50 1 d PR C 3

loop_
_atom_site_aniso_label
_atom_site_aniso_U_11
_atom_site_aniso_U_22
_atom_site_aniso_U_33
_atom_site_aniso_U_23
_atom_site_aniso_U_13
_atom_site_aniso_U_12
Zn1 0.01413(9) 0.01354(9) 0.02145(10) 0.00044(7) 0.00243(7) 0.00659(8)
O1 0.0165(6) 0.0133(6) 0.0397(10) 0.0048(6) 0.0091(6) 0.0066(5)
C1 0.0138(7) 0.0132(7) 0.0250(9) -0.0002(6) 0.0007(6) 0.0056(6)
N1 0.0168(7) 0.0163(6) 0.0224(8) -0.0012(5) 0.0013(5) 0.0084(5)
C2 0.0149(7) 0.0131(7) 0.0285(10) 0.0015(6) 0.0049(6) 0.0063(6)
N2 0.0180(7) 0.0172(7) 0.0191(7) -0.0007(5) 0.0018(5) 0.0095(6)
O2 0.0214(7) 0.0168(6) 0.0342(9) 0.0039(6) 0.0111(6) 0.0081(5)
C3 0.0169(7) 0.0164(7) 0.0264(10) 0.0014(6) 0.0041(6) 0.0076(6)
O3 0.0176(6) 0.0187(6) 0.0260(8) -0.0015(5) -0.0019(5) 0.0048(5)
O4 0.0147(6) 0.0233(7) 0.0312(9) -0.0091(6) 0.0054(6) 0.0023(5)
C4 0.0219(9) 0.0139(7) 0.0325(12) 0.0012(7) 0.0079(8) 0.0048(7)
C5 0.0252(9) 0.0137(7) 0.0308(11) 0.0004(7) 0.0084(8) 0.0065(7)
C6 0.0186(8) 0.0164(7) 0.0230(9) -0.0019(6) 0.0012(6) 0.0078(6)
C7 0.0194(8) 0.0150(7) 0.0237(9) 0.0000(6) 0.0028(6) 0.0074(6)
C8 0.0187(7) 0.0157(7) 0.0188(8) -0.0020(6) -0.0001(6) 0.0099(6)
C9 0.0268(9) 0.0183(8) 0.0251(10) -0.0034(7) -0.0011(7) 0.0131(7)
C10 0.0288(10) 0.0232(9) 0.0256(10) -0.0027(7) -0.0001(8) 0.0163(8)
C11 0.0281(10) 0.0236(9) 0.0232(9) -0.0014(7) 0.0026(7) 0.0166(8)
C12 0.0216(8) 0.0213(8) 0.0221(9) 0.0006(6) 0.0039(6) 0.0124(7)
C13 0.0182(7) 0.0168(7) 0.0189(8) -0.0007(6) 0.0007(6) 0.0098(6)
C14 0.0169(7) 0.0204(8) 0.0211(9) -0.0001(6) 0.0018(6) 0.0096(6)
C15 0.0151(7) 0.0189(8) 0.0193(8) 0.0000(6) 0.0005(6) 0.0074(6)
C16 0.0132(7) 0.0270(9) 0.0244(10) -0.0024(7) 0.0012(6) 0.0072(7)
C17 0.0161(8) 0.0262(9) 0.0214(9) -0.0008(7) -0.0005(6) 0.0072(7)
C18 0.0161(7) 0.0157(7) 0.0224(9) 0.0009(6) -0.0015(6) 0.0071(6)
C19 0.0147(7) 0.0152(7) 0.0235(9) 0.0006(6) 0.0008(6) 0.0047(6)
C20 0.0129(7) 0.0147(7) 0.0201(8) 0.0018(6) 0.0021(5) 0.0044(5)
O1W 0.0378(9) 0.0319(9) 0.0259(9) 0.0092(7) 0.0136(7) 0.0241(8)
O2W 0.0241(7) 0.0202(7) 0.0372(11) -0.0015(6) -0.0040(7) 0.0086(6)
O3W 0.0215(14) 0.0232(15) 0.041(2) 0.0034(14) -0.0037(13) 0.0109(12)
O4W 0.0374(19) 0.0337(18) 0.031(2) -0.0030(14) -0.0052(15) 0.0216(16)
O5W 0.0272(17) 0.0254(16) 0.039(2) -0.0099(15) -0.0038(15) 0.0079(13)

loop_
_atom_type_symbol
_atom_type_description
_atom_type_scat_dispersion_real
_atom_type_scat_dispersion_imag
_atom_type_scat_source
C C 0.0033 0.0016 'International Tables Vol C Tables 4.2.6.8 and 6.1.1.4'
H H 0.0000 0.0000 'International Tables Vol C Tables 4.2.6.8 and 6.1.1.4'
N N 0.0061 0.0033 'International Tables Vol C Tables 4.2.6.8 and 6.1.1.4'
O O 0.0106 0.0060 'International Tables Vol C Tables 4.2.6.8 and 6.1.1.4'
Zn Zn 0.2839 1.4301 'International Tables Vol C Tables 4.2.6.8 and 6.1.1.4'

loop_
_geom_angle_atom_site_label_1
_geom_angle_atom_site_label_2
_geom_angle_atom_site_label_3
_geom_angle
_geom_angle_site_symmetry_1
_geom_angle_site_symmetry_3
_geom_angle_publ_flag
O4 Zn1 O1 94.84(8) . . ?
O4 Zn1 O1W 101.95(10) . . ?
O1 Zn1 O1W 99.79(8) . . ?
O4 Zn1 N1 144.60(9) . . ?
O1 Zn1 N1 89.93(7) . . ?
O1W Zn1 N1 111.76(8) . . ?
O4 Zn1 N2 89.27(7) . . ?
O1 Zn1 N2 164.98(7) . . ?
O1W Zn1 N2 93.46(7) . . ?
N1 Zn1 N2 78.52(7) . . ?
C1 O1 Zn1 127.46(13) . . ?
O1 C1 C2 118.93(17) . . ?
O1 C1 C6 123.45(19) . . ?
C2 C1 C6 117.61(17) . . ?
C7 N1 C8 120.84(17) . . ?
C7 N1 Zn1 125.39(15) . . ?
C8 N1 Zn1 113.25(13) . . ?
C3 C2 C1 122.07(18) . . ?
C14 N2 C13 122.07(18) . . ?
C14 N2 Zn1 125.55(15) . . ?
C13 N2 Zn1 112.36(13) . . ?
O2 C3 C2 122.61(19) . . ?
O2 C3 C4 117.07(18) . . ?
C2 C3 C4 120.3(2) . . ?
C20 O4 Zn1 128.74(15) . . ?
C5 C4 C3 118.67(19) . . ?
C4 C5 C6 122.7(2) . . ?
C5 C6 C7 116.17(18) . . ?
C5 C6 C1 118.60(19) . . ?
C7 C6 C1 125.22(19) . . ?
N1 C7 C6 125.56(19) . . ?
C9 C8 C13 119.38(19) . . ?
C9 C8 N1 124.76(19) . . ?
C13 C8 N1 115.85(17) . . ?
C10 C9 C8 119.9(2) . . ?
C11 C10 C9 121.1(2) . . ?
C10 C11 C12 119.8(2) . . ?
C11 C12 C13 120.0(2) . . ?
C12 C13 N2 125.18(19) . . ?
C12 C13 C8 119.72(19) . . ?
N2 C13 C8 115.09(17) . . ?
N2 C14 C15 125.54(19) . . ?
C16 C15 C20 118.78(19) . . ?
C16 C15 C14 116.07(18) . . ?
C20 C15 C14 125.12(17) . . ?
C17 C16 C15 122.5(2) . . ?
C16 C17 C18 118.02(19) . . ?
O3 C18 C19 121.7(2) . . ?
O3 C18 C17 116.78(18) . . ?
C19 C18 C17 121.48(19) . . ?
C18 C19 C20 121.07(19) . . ?
O4 C20 C19 118.25(18) . . ?
O4 C20 C15 123.66(18) . . ?
C19 C20 C15 118.10(17) . . ?

loop_
_geom_bond_atom_site_label_1
_geom_bond_atom_site_label_2
_geom_bond_distance
_geom_bond_site_symmetry_2
_geom_bond_publ_flag
Zn1 O4 1.9822(18) . ?
Zn1 O1 1.9945(16) . ?
Zn1 O1W 2.040(2) . ?
Zn1 N1 2.0605(17) . ?
Zn1 N2 2.0918(17) . ?
O1 C1 1.317(2) . ?
C1 C2 1.402(3) . ?
C1 C6 1.434(3) . ?
N1 C7 1.287(3) . ?
N1 C8 1.414(3) . ?
C2 C3 1.387(3) . ?
N2 C14 1.282(3) . ?
N2 C13 1.406(3) . ?
O2 C3 1.351(3) . ?
C3 C4 1.403(3) . ?
O3 C18 1.361(3) . ?
O4 C20 1.318(2) . ?
C4 C5 1.368(3) . ?
C5 C6 1.412(3) . ?
C6 C7 1.430(3) . ?
C8 C9 1.391(3) . ?
C8 C13 1.413(3) . ?
C9 C10 1.386(3) . ?
C10 C11 1.385(3) . ?
C11 C12 1.390(3) . ?
C12 C13 1.399(3) . ?
C14 C15 1.433(3) . ?
C15 C16 1.413(3) . ?
C15 C20 1.423(3) . ?
C16 C17 1.379(3) . ?
C17 C18 1.395(3) . ?
C18 C19 1.385(3) . ?
C19 C20 1.407(3) . ?

loop_
_geom_torsion_atom_site_label_1
_geom_torsion_atom_site_label_2
_geom_torsion_atom_site_label_3
_geom_torsion_atom_site_label_4
_geom_torsion
_geom_torsion_site_symmetry_1
_geom_torsion_site_symmetry_2
_geom_torsion_site_symmetry_3
_geom_torsion_site_symmetry_4
_geom_torsion_publ_flag
O4 Zn1 O1 C1 126.5(2) . . . . ?
O1W Zn1 O1 C1 -130.4(2) . . . . ?
N1 Zn1 O1 C1 -18.4(2) . . . . ?
N2 Zn1 O1 C1 21.1(5) . . . . ?
Zn1 O1 C1 C2 -165.65(17) . . . . ?
Zn1 O1 C1 C6 14.3(3) . . . . ?
O4 Zn1 N1 C7 -82.3(2) . . . . ?
O1 Zn1 N1 C7 16.0(2) . . . . ?
O1W Zn1 N1 C7 116.55(19) . . . . ?
N2 Zn1 N1 C7 -154.3(2) . . . . ?
O4 Zn1 N1 C8 89.52(18) . . . . ?
O1 Zn1 N1 C8 -172.20(15) . . . . ?
O1W Zn1 N1 C8 -71.68(16) . . . . ?
N2 Zn1 N1 C8 17.47(14) . . . . ?
O1 C1 C2 C3 179.2(2) . . . . ?
C6 C1 C2 C3 -0.8(3) . . . . ?
O4 Zn1 N2 C14 12.07(19) . . . . ?
O1 Zn1 N2 C14 118.2(3) . . . . ?
O1W Zn1 N2 C14 -89.86(19) . . . . ?
N1 Zn1 N2 C14 158.6(2) . . . . ?
O4 Zn1 N2 C13 -166.29(15) . . . . ?
O1 Zn1 N2 C13 -60.1(4) . . . . ?
O1W Zn1 N2 C13 91.78(15) . . . . ?
N1 Zn1 N2 C13 -19.73(14) . . . . ?
C1 C2 C3 O2 -179.2(2) . . . . ?
C1 C2 C3 C4 0.2(4) . . . . ?
O1 Zn1 O4 C20 179.2(2) . . . . ?
O1W Zn1 O4 C20 78.1(2) . . . . ?
N1 Zn1 O4 C20 -84.0(2) . . . . ?
N2 Zn1 O4 C20 -15.2(2) . . . . ?
O2 C3 C4 C5 179.8(2) . . . . ?
C2 C3 C4 C5 0.3(4) . . . . ?
C3 C4 C5 C6 -0.2(4) . . . . ?
C4 C5 C6 C7 -178.8(2) . . . . ?
C4 C5 C6 C1 -0.4(4) . . . . ?
O1 C1 C6 C5 -179.1(2) . . . . ?
C2 C1 C6 C5 0.9(3) . . . . ?
O1 C1 C6 C7 -0.9(4) . . . . ?
C2 C1 C6 C7 179.1(2) . . . . ?
C8 N1 C7 C6 178.9(2) . . . . ?
Zn1 N1 C7 C6 -9.9(3) . . . . ?
C5 C6 C7 N1 177.2(2) . . . . ?
C1 C6 C7 N1 -1.1(4) . . . . ?
C7 N1 C8 C9 -21.4(3) . . . . ?
Zn1 N1 C8 C9 166.41(18) . . . . ?
C7 N1 C8 C13 159.4(2) . . . . ?
Zn1 N1 C8 C13 -12.8(2) . . . . ?
C13 C8 C9 C10 1.8(3) . . . . ?
N1 C8 C9 C10 -177.3(2) . . . . ?
C8 C9 C10 C11 1.8(4) . . . . ?
C9 C10 C11 C12 -2.7(4) . . . . ?
C10 C11 C12 C13 0.0(4) . . . . ?
C11 C12 C13 N2 -177.4(2) . . . . ?
C11 C12 C13 C8 3.6(3) . . . . ?
C14 N2 C13 C12 21.6(3) . . . . ?
Zn1 N2 C13 C12 -159.97(17) . . . . ?
C14 N2 C13 C8 -159.5(2) . . . . ?
Zn1 N2 C13 C8 19.0(2) . . . . ?
C9 C8 C13 C12 -4.5(3) . . . . ?
N1 C8 C13 C12 174.68(19) . . . . ?
C9 C8 C13 N2 176.5(2) . . . . ?
N1 C8 C13 N2 -4.3(3) . . . . ?
C13 N2 C14 C15 174.1(2) . . . . ?
Zn1 N2 C14 C15 -4.1(3) . . . . ?
N2 C14 C15 C16 174.8(2) . . . . ?
N2 C14 C15 C20 -7.0(4) . . . . ?
C20 C15 C16 C17 0.3(3) . . . . ?
C14 C15 C16 C17 178.6(2) . . . . ?
C15 C16 C17 C18 -2.5(4) . . . . ?
C16 C17 C18 O3 -178.0(2) . . . . ?
C16 C17 C18 C19 2.1(3) . . . . ?
O3 C18 C19 C20 -179.3(2) . . . . ?
C17 C18 C19 C20 0.7(3) . . . . ?
Zn1 O4 C20 C19 -169.98(17) . . . . ?
Zn1 O4 C20 C15 10.3(3) . . . . ?
C18 C19 C20 O4 177.2(2) . . . . ?
C18 C19 C20 C15 -3.0(3) . . . . ?
C16 C15 C20 O4 -177.8(2) . . . . ?
C14 C15 C20 O4 4.1(3) . . . . ?
C16 C15 C20 C19 2.5(3) . . . . ?
C14 C15 C20 C19 -175.7(2) . . . . ?
